data_2016275
loop_
_publ_author_name
'de la Torre, Jos\'e M.'
'Nogueras, Manuel'
'Cobo, Justo'
'Low, John N.'
'Glidewell, Christopher'

_publ_section_title
;
 Redetermination of 6-amino-5-formyl-1,3-dimethyluracil monohydrate at
 120K: a polarized molecular structure and two interwoven
 hydrogen-bonded frameworks
;
_journal_coeditor_code LN3062
_journal_issue 11
_journal_name_full 'Acta Crystallographica Section C'
_journal_page_first o638
_journal_page_last o640
_journal_paper_doi 10.1107/S0108270107044563
_journal_volume 63
_journal_year 2007
_chemical_formula_moiety 'C7 H9 N3 O3 , H2 O'
_chemical_formula_sum 'C7 H11 N3 O4'
_chemical_formula_weight 201.19
_chemical_name_common
;
6-amino-5-formyl-1,3-dimethyluracil monohydrate
;
_chemical_name_systematic
;
6-amino-5-formyl-1,3-dimethyl-2,4(1H,3H)-pyrimidinedione monohydrate
;
_space_group_IT_number 15
_symmetry_cell_setting monoclinic
_symmetry_space_group_name_Hall '-C 2yc'
_symmetry_space_group_name_H-M 'C 1 2/c 1'
_atom_sites_solution_hydrogens geom
_atom_sites_solution_primary direct
_atom_sites_solution_secondary difmap
_cell_angle_alpha 90.00
_cell_angle_beta 116.408(4)
_cell_angle_gamma 90.00
_cell_formula_units_Z 8
_cell_length_a 15.5815(4)
_cell_length_b 7.4458(4)
_cell_length_c 16.8575(8)
_cell_measurement_reflns_used 2012
_cell_measurement_temperature 120(2)
_cell_measurement_theta_max 27.50
_cell_measurement_theta_min 4.52
_cell_volume 1751.67(15)
_computing_cell_refinement 'DIRAX/LSQ (Duisenberg <i>et al.</i>,  2000)'
_computing_data_collection 'COLLECT (Nonius, 1999)'
_computing_data_reduction 'EVALCCD (Duisenberg <i>et al.</i>,  2003)'
_computing_molecular_graphics 'PLATON (Spek, 2003)'
_computing_publication_material
;
SHELXL97 (Sheldrick, 1997) and PRPKAPPA (Ferguson, 1999)
;
_computing_structure_refinement
;
OSCAIL (McArdle, 2003) and SHELXL97 (Sheldrick, 1997)
;
_computing_structure_solution 'SIR2004 (Burla <i>et al.</i>,  2005)'
_diffrn_ambient_temperature 120(2)
_diffrn_detector_area_resol_mean 9.091
_diffrn_measured_fraction_theta_full 0.996
_diffrn_measured_fraction_theta_max 0.996
_diffrn_measurement_device_type 'Bruker Nonius KappaCCD area-detector'
_diffrn_measurement_method '\f and \w'
_diffrn_radiation_monochromator graphite
_diffrn_radiation_source 'Bruker-Nonius FR591 rotating anode'
_diffrn_radiation_type 'Mo K\a'
_diffrn_radiation_wavelength 0.71073
_diffrn_reflns_av_R_equivalents 0.0422
_diffrn_reflns_av_sigmaI/netI 0.0257
_diffrn_reflns_limit_h_max 20
_diffrn_reflns_limit_h_min -20
_diffrn_reflns_limit_k_max 9
_diffrn_reflns_limit_k_min -9
_diffrn_reflns_limit_l_max 21
_diffrn_reflns_limit_l_min -21
_diffrn_reflns_number 19726
_diffrn_reflns_theta_full 27.50
_diffrn_reflns_theta_max 27.50
_diffrn_reflns_theta_min 4.52
_diffrn_standards_decay_% 0
_diffrn_standards_number 0
_exptl_absorpt_coefficient_mu 0.126
_exptl_absorpt_correction_T_max 0.988
_exptl_absorpt_correction_T_min 0.946
_exptl_absorpt_correction_type multi-scan
_exptl_absorpt_process_details '(SADABS; Sheldrick, 2003)'
_exptl_crystal_colour colourless
_exptl_crystal_density_diffrn 1.526
_exptl_crystal_density_method 'not measured'
_exptl_crystal_description plate
_exptl_crystal_F_000 848
_exptl_crystal_size_max 0.60
_exptl_crystal_size_mid 0.50
_exptl_crystal_size_min 0.10
_refine_diff_density_max 0.337
_refine_diff_density_min -0.334
_refine_ls_extinction_method none
_refine_ls_goodness_of_fit_ref 1.061
_refine_ls_hydrogen_treatment constr
_refine_ls_matrix_type full
_refine_ls_number_parameters 129
_refine_ls_number_reflns 2012
_refine_ls_number_restraints 0
_refine_ls_restrained_S_all 1.061
_refine_ls_R_factor_all 0.0779
_refine_ls_R_factor_gt 0.0483
_refine_ls_shift/su_max 0.000
_refine_ls_shift/su_mean 0.000
_refine_ls_structure_factor_coef Fsqd
_refine_ls_weighting_details 'w = 1/[\s^2^(Fo^2^)+(0.0686P)^2^+2.5767P] where P=(Fo^2^+2Fc^2^)/3'
_refine_ls_weighting_scheme calc
_refine_ls_wR_factor_gt 0.1183
_refine_ls_wR_factor_ref 0.1415
_reflns_number_gt 1418
_reflns_number_total 2012
_reflns_threshold_expression I>2\s(I)
_cod_data_source_file ln3062.cif
_cod_data_source_block I
_cod_original_sg_symbol_H-M 'C 2/c'
_cod_database_code 2016275
_cod_database_fobs_code 2016275

loop_
_symmetry_equiv_pos_as_xyz
'x, y, z'
'-x, y, -z+1/2'
'x+1/2, y+1/2, z'
'-x+1/2, y+1/2, -z+1/2'
'-x, -y, -z'
'x, -y, z-1/2'
'-x+1/2, -y+1/2, -z'
'x+1/2, -y+1/2, z-1/2'

loop_
_atom_site_type_symbol
_atom_site_label
_atom_site_fract_x
_atom_site_fract_y
_atom_site_fract_z
_atom_site_U_iso_or_equiv
_atom_site_adp_type
_atom_site_calc_flag
_atom_site_refinement_flags
_atom_site_occupancy
O O2 0.53806(9) 0.29514(19) 0.50090(8) 0.0255(3) Uani d . 1
O O4 0.73512(9) 0.58435(19) 0.41009(8) 0.0246(3) Uani d . 1
O O51 0.96720(9) 0.5403(2) 0.65066(9) 0.0292(4) Uani d . 1
N N1 0.69341(10) 0.3306(2) 0.60190(10) 0.0187(4) Uani d . 1
N N3 0.63564(10) 0.4483(2) 0.45721(10) 0.0188(4) Uani d . 1
N N6 0.84835(11) 0.3867(2) 0.70719(10) 0.0220(4) Uani d . 1
C C2 0.61758(13) 0.3552(3) 0.51864(12) 0.0195(4) Uani d . 1
C C4 0.72645(13) 0.5119(2) 0.47217(12) 0.0190(4) Uani d . 1
C C5 0.80167(12) 0.4861(2) 0.55911(12) 0.0189(4) Uani d . 1
C C6 0.78231(12) 0.4013(2) 0.62465(11) 0.0174(4) Uani d . 1
C C11 0.67413(14) 0.2366(3) 0.66887(13) 0.0240(4) Uani d . 1
C C31 0.55415(13) 0.4727(3) 0.36957(12) 0.0239(4) Uani d . 1
C C51 0.89574(13) 0.5501(3) 0.57899(13) 0.0236(4) Uani d . 1
O O1 0.85212(9) 0.22018(19) 0.85966(9) 0.0246(3) Uani d . 1
H H6A 0.8387 0.3365 0.7485 0.026 Uiso d R 1
H H6B 0.9032 0.4322 0.7180 0.026 Uiso d R 1
H H11A 0.6101 0.1826 0.6406 0.036 Uiso calc R 1
H H11B 0.6773 0.3222 0.7142 0.036 Uiso calc R 1
H H11C 0.7221 0.1422 0.6965 0.036 Uiso calc R 1
H H31A 0.5751 0.5401 0.3313 0.036 Uiso calc R 1
H H31B 0.5033 0.5393 0.3758 0.036 Uiso calc R 1
H H31C 0.5298 0.3550 0.3431 0.036 Uiso calc R 1
H H51 0.9037 0.6057 0.5320 0.028 Uiso calc R 1
H H1A 0.8186 0.2740 0.8780 0.037 Uiso d R 1
H H1B 0.9080 0.2201 0.8977 0.037 Uiso d R 1

loop_
_atom_site_aniso_label
_atom_site_aniso_U_11
_atom_site_aniso_U_22
_atom_site_aniso_U_33
_atom_site_aniso_U_12
_atom_site_aniso_U_13
_atom_site_aniso_U_23
O2 0.0180(7) 0.0338(8) 0.0227(7) -0.0061(6) 0.0073(6) 0.0011(6)
O4 0.0218(7) 0.0299(7) 0.0218(7) -0.0008(6) 0.0094(6) 0.0054(6)
O51 0.0171(7) 0.0408(9) 0.0247(7) -0.0046(6) 0.0047(6) 0.0041(6)
N1 0.0154(7) 0.0217(8) 0.0188(8) -0.0023(6) 0.0075(6) -0.0013(6)
N3 0.0151(7) 0.0229(8) 0.0166(8) 0.0002(6) 0.0053(6) -0.0001(6)
N6 0.0167(7) 0.0293(9) 0.0199(8) -0.0032(6) 0.0080(6) 0.0007(7)
C2 0.0183(9) 0.0199(9) 0.0206(9) -0.0005(7) 0.0090(7) -0.0016(7)
C4 0.0186(9) 0.0170(9) 0.0231(9) 0.0008(7) 0.0108(8) -0.0016(7)
C5 0.0157(9) 0.0204(9) 0.0207(9) -0.0001(7) 0.0083(7) 0.0011(7)
C6 0.0158(8) 0.0171(9) 0.0188(9) 0.0011(7) 0.0073(7) -0.0023(7)
C11 0.0201(9) 0.0320(11) 0.0213(9) -0.0018(8) 0.0104(8) 0.0050(8)
C31 0.0175(9) 0.0321(11) 0.0198(9) -0.0018(8) 0.0061(8) 0.0011(8)
C51 0.0204(9) 0.0255(10) 0.0247(10) -0.0001(8) 0.0098(8) 0.0033(8)
O1 0.0183(6) 0.0333(8) 0.0215(7) 0.0032(6) 0.0083(5) -0.0004(6)

loop_
_atom_type_symbol
_atom_type_description
_atom_type_scat_dispersion_real
_atom_type_scat_dispersion_imag
_atom_type_scat_source
C C 0.0033 0.0016 'International Tables Vol C Tables 4.2.6.8 and 6.1.1.4'
H H 0.0000 0.0000 'International Tables Vol C Tables 4.2.6.8 and 6.1.1.4'
N N 0.0061 0.0033 'International Tables Vol C Tables 4.2.6.8 and 6.1.1.4'
O O 0.0106 0.0060 'International Tables Vol C Tables 4.2.6.8 and 6.1.1.4'

loop_
_geom_angle_atom_site_label_1
_geom_angle_atom_site_label_2
_geom_angle_atom_site_label_3
_geom_angle
_geom_angle_publ_flag
C6 N1 C2 122.24(15) no
C6 N1 C11 119.74(15) no
C2 N1 C11 117.86(15) no
C2 N3 C4 124.20(15) no
C2 N3 C31 116.41(14) no
C4 N3 C31 119.31(15) no
C6 N6 H6A 123.8 no
C6 N6 H6B 115.3 no
H6A N6 H6B 120.9 no
O2 C2 N3 121.64(16) no
O2 C2 N1 120.91(16) no
N3 C2 N1 117.45(15) no
O4 C4 N3 118.40(16) no
O4 C4 C5 125.42(16) no
N3 C4 C5 116.18(16) no
C6 C5 C4 119.94(16) no
C6 C5 C51 121.10(16) no
C4 C5 C51 118.94(16) no
N6 C6 N1 118.85(16) no
N6 C6 C5 121.58(16) no
N1 C6 C5 119.57(16) no
N1 C11 H11A 109.5 no
N1 C11 H11B 109.5 no
H11A C11 H11B 109.5 no
N1 C11 H11C 109.5 no
H11A C11 H11C 109.5 no
H11B C11 H11C 109.5 no
N3 C31 H31A 109.5 no
N3 C31 H31B 109.5 no
H31A C31 H31B 109.5 no
N3 C31 H31C 109.5 no
H31A C31 H31C 109.5 no
H31B C31 H31C 109.5 no
O51 C51 C5 126.60(18) no
O51 C51 H51 116.7 no
C5 C51 H51 116.7 no
H1A O1 H1B 109.8 no

loop_
_geom_bond_atom_site_label_1
_geom_bond_atom_site_label_2
_geom_bond_distance
_geom_bond_publ_flag
N1 C2 1.387(2) y
C2 N3 1.375(2) y
N3 C4 1.405(2) y
C4 C5 1.425(3) y
C5 C6 1.417(2) y
C6 N1 1.368(2) y
C2 O2 1.223(2) y
C4 O4 1.237(2) y
C5 C51 1.432(3) y
C51 O51 1.228(2) y
C6 N6 1.317(2) y
N1 C11 1.468(2) no
N3 C31 1.470(2) no
N6 H6A 0.8604 no
N6 H6B 0.8604 no
C11 H11A 0.98 no
C11 H11B 0.98 no
C11 H11C 0.98 no
C31 H31A 0.98 no
C31 H31B 0.98 no
C31 H31C 0.98 no
C51 H51 0.95 no
O1 H1A 0.8205 no
O1 H1B 0.8204 no

loop_
_geom_hbond_atom_site_label_D
_geom_hbond_atom_site_label_H
_geom_hbond_atom_site_label_A
_geom_hbond_site_symmetry_A
_geom_hbond_distance_DH
_geom_hbond_distance_HA
_geom_hbond_distance_DA
_geom_hbond_angle_DHA
_geom_hbond_publ_flag
N6 H6A O1 . 0.86 1.99 2.831(2) 166 y
N6 H6B O51 . 0.86 1.98 2.686(2) 138 y
N6 H6B O51 2_756 0.86 2.38 3.030(2) 133 y
O1 H1A O4 6_566 0.82 1.93 2.7465(18) 174 y
O1 H1B O2 8_556 0.82 2.00 2.8177(18) 172 y

loop_
_geom_torsion_atom_site_label_1
_geom_torsion_atom_site_label_2
_geom_torsion_atom_site_label_3
_geom_torsion_atom_site_label_4
_geom_torsion
_geom_torsion_publ_flag
C4 N3 C2 O2 -176.42(17) no
C31 N3 C2 O2 0.5(3) no
C4 N3 C2 N1 3.2(3) no
C31 N3 C2 N1 -179.94(16) no
C6 N1 C2 O2 -177.73(17) no
C11 N1 C2 O2 -2.4(3) no
C6 N1 C2 N3 2.7(3) no
C11 N1 C2 N3 178.01(16) no
C2 N3 C4 O4 175.61(17) no
C31 N3 C4 O4 -1.2(3) no
C2 N3 C4 C5 -4.2(3) no
C31 N3 C4 C5 179.00(16) no
O4 C4 C5 C6 179.85(17) no
N3 C4 C5 C6 -0.3(3) no
O4 C4 C5 C51 1.0(3) no
N3 C4 C5 C51 -179.21(16) no
C2 N1 C6 N6 173.81(17) no
C11 N1 C6 N6 -1.5(3) no
C2 N1 C6 C5 -7.0(3) no
C11 N1 C6 C5 177.69(16) no
C4 C5 C6 N6 -175.12(17) no
C51 C5 C6 N6 3.7(3) no
C4 C5 C6 N1 5.8(3) no
C51 C5 C6 N1 -175.41(17) no
C6 C5 C51 O51 0.1(3) no
C4 C5 C51 O51 178.91(19) y

loop_
_cod_related_entry_id
_cod_related_entry_database
_cod_related_entry_code
1 ChemSpider 21121425
